data_2310386
loop_
_publ_author_name
'Galasso, F.'
'Katz, L.'

_publ_section_title
;
 Preparation and structure of Ba5 Ta4 O15 and related compounds
;
_journal_name_full 'Acta Crystallographica (1,1948-23,1967)'
_journal_page_first 647
_journal_page_last 650
_journal_volume 14
_journal_year 1961
_chemical_formula_sum 'Ba5 O15 Ta4'
_chemical_name_systematic 'Ba5 Ta4 O15'
_space_group_IT_number 164
_symmetry_space_group_name_Hall '-P 3 2"'
_symmetry_space_group_name_H-M 'P -3 m 1'
_cell_angle_alpha 90
_cell_angle_beta 90
_cell_angle_gamma 120
_cell_formula_units_Z 1
_cell_length_a 5.79
_cell_length_b 5.79
_cell_length_c 11.75
_cell_volume 341.134
_citation_journal_id_ASTM ACCRA9
_cod_data_source_file Galasso_ACCRA9_1961_1450.cif
_cod_data_source_block Ba5O15Ta4
_cod_original_cell_volume 341.1345
_cod_database_code 2310386

loop_
_symmetry_equiv_pos_as_xyz
x,y,z
-y,x-y,z
-x+y,-x,z
y,x,-z
-x,-x+y,-z
x-y,-y,-z
-x,-y,-z
y,-x+y,-z
x-y,x,-z
-y,-x,z
x,x-y,z
-x+y,y,z

loop_
_atom_site_label
_atom_site_type_symbol
_atom_site_fract_x
_atom_site_fract_y
_atom_site_fract_z
_atom_site_occupancy
_atom_site_U_iso_or_equiv
Ba1 Ba+2 0 0 0 1 0.0
Ba2 Ba+2 0.3333 0.6667 0.793 1 0.0
O2 O-2 0.167 -0.167 0.2 1 0.0
O1 O-2 0.5 0 0 1 0.0
Ba3 Ba+2 0.3333 0.6667 0.425 1 0.0
Ta1 Ta+5 0.3333 0.6667 0.104 1 0.0
Ta2 Ta+5 0 0 0.313 1 0.0
O3 O-2 0.167 -0.167 0.6 1 0.0
